data_9015743
loop_
_publ_author_name
'Fleet, M. E.'
'Knipe, S. W.'

_publ_section_title
;
 Structure of magnesium hydroxide sulfate (2(Mg S O4) . (Mg (O H)2)) and
 solid solution in magnesium hydroxide sulfate hydrate and caminite
;
_journal_issue 3
_journal_name_full 'Acta Crystallographica, Section B'
_journal_page_first 358
_journal_page_last 363
_journal_paper_doi 10.1107/S0108768197000104
_journal_volume 53
_journal_year 1997
_chemical_formula_sum 'Mg3 O10 S2'
_space_group_IT_number 96
_symmetry_space_group_name_Hall 'P 4nw 2abw'
_symmetry_space_group_name_H-M 'P 43 21 2'
_cell_angle_alpha 90
_cell_angle_beta 90
_cell_angle_gamma 90
_cell_length_a 7.454
_cell_length_b 7.454
_cell_length_c 12.885
_cell_formula_units_Z 4
_cell_volume 715.918
_database_code_amcsd 0018265
_exptl_crystal_density_diffrn 2.756
_cod_duplicate_entry 1100099
_cod_original_formula_sum 'Mg3 S2 O10'
_cod_database_code 9015743
_amcsd_formula_title 'H2 Mg3 O10 S2'

loop_
_space_group_symop_operation_xyz
x,y,z
y,x,-z
1/2-y,1/2+x,3/4+z
1/2-x,1/2+y,3/4-z
-x,-y,1/2+z
-y,-x,1/2-z
1/2+y,1/2-x,1/4+z
1/2+x,1/2-y,1/4-z

loop_
_atom_site_label
_atom_site_fract_x
_atom_site_fract_y
_atom_site_fract_z
Mg1 0.12390 0.12390 0.50000
Mg2 0.10070 0.35550 0.25618
S1 0.25060 0.99719 0.12740
O1 0.14160 0.10990 0.19430
O2 0.36960 0.87960 0.18970
O3 0.24170 0.48840 0.13780
O4 0.13510 0.87370 0.06690
O5 0.35550 0.11090 0.05860

loop_
_cod_related_entry_id
_cod_related_entry_database
_cod_related_entry_code
1 AMCSD 0018265
